data_4515925
loop_
_publ_author_name
'Tinson, Ryan A. J.'
'Hughes, David L.'
'Ward, Leanne'
'Stephenson, G. Richard'

_publ_section_title
;
 Unusual Nucleophilic Addition of Grignard Reagents in the Synthesis of
 4-Amino-pyrimidines.
;
_journal_issue 8
_journal_name_full 'ACS omega'
_journal_page_first 8937
_journal_page_last 8944
_journal_paper_doi 10.1021/acsomega.8b01137
_journal_volume 3
_journal_year 2018
_chemical_formula_moiety 'C7 H10 N4'
_chemical_formula_structural 1-cyano,2-amino,4,6-dimethyl-5,6-dihydro-3,5-pyrimidine
_chemical_formula_sum 'C7 H10 N4'
_chemical_formula_weight 150.19
_space_group_crystal_system monoclinic
_space_group_IT_number 14
_space_group_name_Hall '-P 2yn'
_space_group_name_H-M_alt 'P 1 21/n 1'
_atom_sites_solution_hydrogens difmap
_atom_sites_solution_primary direct
_audit_creation_method SHELXL-2014/7
_cell_angle_alpha 90
_cell_angle_beta 92.037(4)
_cell_angle_gamma 90
_cell_formula_units_Z 4
_cell_length_a 9.3247(4)
_cell_length_b 8.2469(4)
_cell_length_c 10.8377(5)
_cell_measurement_reflns_used 2824
_cell_measurement_temperature 140.1(5)
_cell_measurement_theta_max 31.0710
_cell_measurement_theta_min 3.7310
_cell_volume 832.89(7)
_computing_cell_refinement
;
CrysAlisPro, Agilent Technologies, Version 1.171.36.21 
;
_computing_data_collection
;
CrysAlisPro, Agilent Technologies, Version 1.171.36.21 
;
_computing_data_reduction
;
CrysAlisPro, Agilent Technologies, Version 1.171.36.21 
;
_computing_molecular_graphics 'ORTEP (Johnson, 1976 and Farrugia, 2012)'
_computing_publication_material 'SHELXL-2014 (Sheldrick, 2014) and WINGX (Farrugia, 2012)'
_computing_structure_refinement 'SHELXL-2014 (Sheldrick, 2014)'
_computing_structure_solution 'SHELXS-97 (Sheldrick, 2008)'
_diffrn_ambient_temperature 140(1)
_diffrn_detector_area_resol_mean 16.0050
_diffrn_measured_fraction_theta_full 0.998
_diffrn_measured_fraction_theta_max 0.999
_diffrn_measurement_device_type 'Oxford Diffraction Xcalibur 3/Sapphire3 CCD'
_diffrn_measurement_method 'Thin slice \f and \w scans'
_diffrn_radiation_monochromator graphite
_diffrn_radiation_source 'Enhance (Mo) X-ray Source'
_diffrn_radiation_type Mo-K\a
_diffrn_radiation_wavelength 0.71073
_diffrn_reflns_av_R_equivalents 0.0363
_diffrn_reflns_av_unetI/netI 0.0247
_diffrn_reflns_Laue_measured_fraction_full 0.998
_diffrn_reflns_Laue_measured_fraction_max 0.999
_diffrn_reflns_limit_h_max 13
_diffrn_reflns_limit_h_min -13
_diffrn_reflns_limit_k_max 11
_diffrn_reflns_limit_k_min -11
_diffrn_reflns_limit_l_max 15
_diffrn_reflns_limit_l_min -15
_diffrn_reflns_number 16054
_diffrn_reflns_point_group_measured_fraction_full 0.998
_diffrn_reflns_point_group_measured_fraction_max 0.999
_diffrn_reflns_theta_full 25.242
_diffrn_reflns_theta_max 29.990
_diffrn_reflns_theta_min 3.299
_exptl_absorpt_coefficient_mu 0.079
_exptl_absorpt_correction_T_max 1.00000
_exptl_absorpt_correction_T_min 0.96322
_exptl_absorpt_correction_type multi-scan
_exptl_absorpt_process_details
;
CrysAlisPro, Agilent Technologies,
Version 1.171.37.35 (release 13-08-2014 CrysAlis171 .NET)
(compiled Aug 13 2014,18:06:01)
Empirical absorption correction using spherical harmonics,
 implemented in SCALE3 ABSPACK scaling algorithm.
;
_exptl_crystal_colour colourless
_exptl_crystal_density_diffrn 1.198
_exptl_crystal_description prism
_exptl_crystal_F_000 320
_exptl_crystal_size_max 0.38
_exptl_crystal_size_mid 0.14
_exptl_crystal_size_min 0.08
_refine_diff_density_max 0.340
_refine_diff_density_min -0.229
_refine_diff_density_rms 0.045
_refine_ls_extinction_method none
_refine_ls_goodness_of_fit_ref 1.062
_refine_ls_hydrogen_treatment refall
_refine_ls_matrix_type full
_refine_ls_number_parameters 140
_refine_ls_number_reflns 2432
_refine_ls_number_restraints 0
_refine_ls_restrained_S_all 1.062
_refine_ls_R_factor_all 0.0672
_refine_ls_R_factor_gt 0.0498
_refine_ls_shift/su_max 0.000
_refine_ls_shift/su_mean 0.000
_refine_ls_structure_factor_coef Fsqd
_refine_ls_weighting_details 'w=1/[\s^2^(Fo^2^)+(0.0832P)^2^+0.0921P] where P=(Fo^2^+2Fc^2^)/3'
_refine_ls_weighting_scheme calc
_refine_ls_wR_factor_gt 0.1379
_refine_ls_wR_factor_ref 0.1477
_reflns_Friedel_coverage 0.000
_reflns_number_gt 1858
_reflns_number_total 2432
_reflns_threshold_expression 'I > 2\s(I)'
_cod_data_source_file ao8b01137_si_003.cif
_cod_data_source_block ryant3
_cod_original_sg_symbol_H-M 'P 21/n'
_cod_database_code 4515925
_shelx_shelxl_version_number 2014/7
_shelx_space_group_comment
;
The symmetry employed for this shelxl refinement is uniquely defined
by the following loop, which should always be used as a source of
symmetry information in preference to the above space-group names.
They are only intended as comments.
;

loop_
_space_group_symop_operation_xyz
'x, y, z'
'-x+1/2, y+1/2, -z+1/2'
'-x, -y, -z'
'x-1/2, -y-1/2, z-1/2'

loop_
_atom_site_label
_atom_site_type_symbol
_atom_site_fract_x
_atom_site_fract_y
_atom_site_fract_z
_atom_site_U_iso_or_equiv
_atom_site_adp_type
_atom_site_occupancy
_atom_site_site_symmetry_order
_atom_site_calc_flag
C1 C 0.19909(11) 0.65063(14) 0.31550(11) 0.0252(3) Uani 1 1 d
C2 C 0.31369(12) 0.60122(14) 0.39025(10) 0.0245(2) Uani 1 1 d
N3 N 0.45311(10) 0.59652(13) 0.34985(9) 0.0289(2) Uani 1 1 d
C4 C 0.47220(13) 0.64184(17) 0.23557(12) 0.0325(3) Uani 1 1 d
N5 N 0.36828(11) 0.69259(16) 0.15684(10) 0.0361(3) Uani 1 1 d
C6 C 0.21585(12) 0.69553(15) 0.18169(11) 0.0277(3) Uani 1 1 d
C11 C 0.06206(12) 0.66095(15) 0.36410(11) 0.0290(3) Uani 1 1 d
N12 N -0.05007(12) 0.67063(17) 0.40601(11) 0.0406(3) Uani 1 1 d
N21 N 0.30191(12) 0.55330(14) 0.50829(9) 0.0312(3) Uani 1 1 d
C41 C 0.62153(16) 0.6325(3) 0.18883(17) 0.0540(5) Uani 1 1 d
C61 C 0.13393(18) 0.5851(3) 0.09245(13) 0.0489(4) Uani 1 1 d
H5 H 0.3945(19) 0.731(2) 0.0825(19) 0.049(5) Uiso 1 1 d
H6 H 0.1778(17) 0.806(2) 0.1651(16) 0.042(4) Uiso 1 1 d
H21A H 0.219(2) 0.524(2) 0.5331(17) 0.044(4) Uiso 1 1 d
H21B H 0.3800(18) 0.507(2) 0.5508(16) 0.042(4) Uiso 1 1 d
H41A H 0.628(3) 0.689(3) 0.113(3) 0.096(8) Uiso 1 1 d
H41B H 0.686(3) 0.674(3) 0.251(3) 0.101(9) Uiso 1 1 d
H41C H 0.651(3) 0.513(4) 0.174(4) 0.132(11) Uiso 1 1 d
H61A H 0.1482(19) 0.617(2) 0.0020(19) 0.055(5) Uiso 1 1 d
H61B H 0.027(2) 0.580(3) 0.112(2) 0.074(6) Uiso 1 1 d
H61C H 0.167(2) 0.467(3) 0.100(2) 0.077(7) Uiso 1 1 d

loop_
_atom_site_aniso_label
_atom_site_aniso_U_11
_atom_site_aniso_U_22
_atom_site_aniso_U_33
_atom_site_aniso_U_23
_atom_site_aniso_U_13
_atom_site_aniso_U_12
C1 0.0231(5) 0.0277(6) 0.0250(5) -0.0004(4) 0.0041(4) -0.0008(4)
C2 0.0240(5) 0.0257(5) 0.0241(5) -0.0019(4) 0.0043(4) -0.0015(4)
N3 0.0217(5) 0.0362(6) 0.0291(5) 0.0055(4) 0.0050(4) -0.0015(4)
C4 0.0250(6) 0.0411(7) 0.0318(6) 0.0060(5) 0.0045(5) -0.0049(5)
N5 0.0260(5) 0.0554(7) 0.0274(5) 0.0105(5) 0.0059(4) -0.0038(5)
C6 0.0265(5) 0.0303(6) 0.0267(6) 0.0045(4) 0.0046(4) 0.0010(4)
C11 0.0265(6) 0.0376(6) 0.0230(5) 0.0000(5) 0.0010(4) 0.0007(5)
N12 0.0286(6) 0.0645(8) 0.0290(6) 0.0020(5) 0.0050(4) 0.0042(5)
N21 0.0238(5) 0.0459(6) 0.0240(5) 0.0031(4) 0.0043(4) 0.0021(4)
C41 0.0268(7) 0.0945(14) 0.0413(8) 0.0211(9) 0.0106(6) -0.0029(7)
C61 0.0432(8) 0.0776(12) 0.0258(7) -0.0013(7) -0.0006(6) -0.0156(8)

loop_
_atom_type_symbol
_atom_type_description
_atom_type_scat_dispersion_real
_atom_type_scat_dispersion_imag
_atom_type_scat_source
C C 0.0033 0.0016 'International Tables Vol C Tables 4.2.6.8 and 6.1.1.4'
H H 0.0000 0.0000 'International Tables Vol C Tables 4.2.6.8 and 6.1.1.4'
N N 0.0061 0.0033 'International Tables Vol C Tables 4.2.6.8 and 6.1.1.4'

loop_
_geom_angle_atom_site_label_1
_geom_angle_atom_site_label_2
_geom_angle_atom_site_label_3
_geom_angle
C2 C1 C11 119.65(10)
C2 C1 C6 122.14(10)
C11 C1 C6 118.21(10)
N21 C2 C1 123.83(10)
N21 C2 N3 113.61(10)
C1 C2 N3 122.56(10)
C4 N3 C2 116.75(10)
N3 C4 N5 124.95(11)
N3 C4 C41 117.57(12)
N5 C4 C41 117.47(11)
C4 N5 C6 125.30(10)
C4 N5 H5 117.7(11)
C6 N5 H5 117.0(11)
N5 C6 C1 107.97(9)
N5 C6 C61 110.20(11)
C1 C6 C61 113.50(11)
N5 C6 H6 109.0(9)
C1 C6 H6 110.5(10)
C61 C6 H6 105.6(10)
N12 C11 C1 178.85(13)
C2 N21 H21A 118.8(12)
C2 N21 H21B 120.1(10)
H21A N21 H21B 115.2(16)
C4 C41 H41A 111.0(15)
C4 C41 H41B 108.3(16)
H41A C41 H41B 112(2)
C4 C41 H41C 110.9(18)
H41A C41 H41C 108(3)
H41B C41 H41C 106(3)
C6 C61 H61A 112.2(10)
C6 C61 H61B 111.4(12)
H61A C61 H61B 111.3(16)
C6 C61 H61C 112.0(13)
H61A C61 H61C 105.8(17)
H61B C61 H61C 103.5(17)

loop_
_geom_bond_atom_site_label_1
_geom_bond_atom_site_label_2
_geom_bond_distance
C1 C2 1.3793(16)
C1 C11 1.4019(15)
C1 C6 1.5102(16)
C2 N21 1.3472(15)
C2 N3 1.3870(14)
N3 C4 1.3119(16)
C4 N5 1.3355(17)
C4 C41 1.5005(19)
N5 C6 1.4562(15)
N5 H5 0.91(2)
C6 C61 1.515(2)
C6 H6 0.995(17)
C11 N12 1.1575(16)
N21 H21A 0.865(18)
N21 H21B 0.930(17)
C41 H41A 0.95(3)
C41 H41B 0.95(3)
C41 H41C 1.04(4)
C61 H61A 1.03(2)
C61 H61B 1.03(2)
C61 H61C 1.02(2)

loop_
_geom_hbond_atom_site_label_D
_geom_hbond_atom_site_label_H
_geom_hbond_atom_site_label_A
_geom_hbond_distance_DH
_geom_hbond_distance_HA
_geom_hbond_distance_DA
_geom_hbond_angle_DHA
_geom_hbond_site_symmetry_A
N5 H5 N12 0.91(2) 2.16(2) 3.0641(16) 177.7(16) 4_675
C6 H6 N3 0.995(17) 2.688(17) 3.6738(16) 170.8(13) 2
N21 H21A N12 0.865(18) 2.357(18) 3.1532(17) 153.2(15) 3_566
N21 H21B N3 0.930(17) 2.047(18) 2.9764(15) 177.7(15) 3_666

loop_
_geom_torsion_atom_site_label_1
_geom_torsion_atom_site_label_2
_geom_torsion_atom_site_label_3
_geom_torsion_atom_site_label_4
_geom_torsion
C11 C1 C2 N21 3.44(18)
C6 C1 C2 N21 -176.90(11)
C11 C1 C2 N3 -176.54(11)
C6 C1 C2 N3 3.12(18)
N21 C2 N3 C4 -179.96(11)
C1 C2 N3 C4 0.03(17)
C2 N3 C4 N5 0.5(2)
C2 N3 C4 C41 -178.08(14)
N3 C4 N5 C6 -4.5(2)
C41 C4 N5 C6 174.12(15)
C4 N5 C6 C1 6.60(18)
C4 N5 C6 C61 -117.87(15)
C2 C1 C6 N5 -5.85(16)
C11 C1 C6 N5 173.81(11)
C2 C1 C6 C61 116.61(14)
C11 C1 C6 C61 -63.72(16)
